data_7004503
loop_
_publ_author_name
'Deng, Fan-Guo'
'Hu, Bin'
'Sun, Wei'
'Xia, Chun-Gu'

_publ_section_title
;
 Unexpected formation of novel organometallic hetero-cation crystals
 with a rare coordination mode
;
_journal_issue 43
_journal_name_full 'Dalton Transactions'
_journal_page_first 5957
_journal_page_last 5961
_journal_paper_doi 10.1039/B808031c
_journal_year 2008
_chemical_formula_sum 'C34 H28 Co4 K2 N2 O16'
_chemical_formula_weight 1034.50
_chemical_name_systematic
;
?
;
_space_group_IT_number 11
_symmetry_cell_setting monoclinic
_symmetry_space_group_name_Hall '-P 2yb'
_symmetry_space_group_name_H-M 'P 1 21/m 1'
_atom_sites_solution_hydrogens geom
_atom_sites_solution_primary direct
_atom_sites_solution_secondary difmap
_audit_creation_method SHELXL-97
_cell_angle_alpha 90.00
_cell_angle_beta 98.219(8)
_cell_angle_gamma 90.00
_cell_formula_units_Z 1
_cell_length_a 10.318(7)
_cell_length_b 8.633(6)
_cell_length_c 13.110(9)
_cell_measurement_reflns_used 2082
_cell_measurement_temperature 296(2)
_cell_measurement_theta_max 21.00
_cell_measurement_theta_min 2.36
_cell_volume 1155.8(14)
_computing_cell_refinement 'Bruker SMART'
_computing_data_collection 'Bruker SMART'
_computing_data_reduction 'Bruker SAINT'
_computing_molecular_graphics 'Bruker SHELXTL'
_computing_publication_material 'Bruker SHELXTL'
_computing_structure_refinement 'SHELXL-97 (Sheldrick, 1997)'
_computing_structure_solution 'SHELXS-97 (Sheldrick, 1990)'
_diffrn_ambient_temperature 296(2)
_diffrn_measured_fraction_theta_full 0.999
_diffrn_measured_fraction_theta_max 0.999
_diffrn_measurement_device_type 'CCD area detector'
_diffrn_measurement_method 'phi and omega scans'
_diffrn_radiation_monochromator graphite
_diffrn_radiation_source 'fine-focus sealed tube'
_diffrn_radiation_type MoK\a
_diffrn_radiation_wavelength 0.71073
_diffrn_reflns_av_R_equivalents 0.0327
_diffrn_reflns_av_sigmaI/netI 0.0311
_diffrn_reflns_limit_h_max 12
_diffrn_reflns_limit_h_min -12
_diffrn_reflns_limit_k_max 10
_diffrn_reflns_limit_k_min -10
_diffrn_reflns_limit_l_max 15
_diffrn_reflns_limit_l_min -15
_diffrn_reflns_number 8890
_diffrn_reflns_theta_full 25.50
_diffrn_reflns_theta_max 25.50
_diffrn_reflns_theta_min 2.71
_exptl_absorpt_coefficient_mu 1.653
_exptl_absorpt_correction_T_max 0.7574
_exptl_absorpt_correction_T_min 0.6934
_exptl_absorpt_correction_type multi-scan
_exptl_absorpt_process_details sadabs
_exptl_crystal_colour black
_exptl_crystal_density_diffrn 1.486
_exptl_crystal_density_method 'not measured'
_exptl_crystal_description block
_exptl_crystal_F_000 520
_exptl_crystal_size_max 0.24
_exptl_crystal_size_mid 0.22
_exptl_crystal_size_min 0.18
_refine_diff_density_max 0.574
_refine_diff_density_min -0.306
_refine_diff_density_rms 0.064
_refine_ls_extinction_method none
_refine_ls_goodness_of_fit_ref 1.060
_refine_ls_hydrogen_treatment constr
_refine_ls_matrix_type full
_refine_ls_number_parameters 172
_refine_ls_number_reflns 2303
_refine_ls_number_restraints 67
_refine_ls_restrained_S_all 1.110
_refine_ls_R_factor_all 0.0725
_refine_ls_R_factor_gt 0.0477
_refine_ls_shift/su_max 0.001
_refine_ls_shift/su_mean 0.000
_refine_ls_structure_factor_coef Fsqd
_refine_ls_weighting_details 'calc w=1/[\s^2^(Fo^2^)+(0.0722P)^2^+0.5666P] where P=(Fo^2^+2Fc^2^)/3'
_refine_ls_weighting_scheme calc
_refine_ls_wR_factor_gt 0.1266
_refine_ls_wR_factor_ref 0.1423
_reflns_number_gt 1624
_reflns_number_total 2303
_reflns_threshold_expression >2sigma(I)
_cod_data_source_file B808031c.txt
_cod_data_source_block a
_cod_depositor_comments
;
The following automatic conversions were performed:
'_symmetry_cell_setting' value 'Monoclinic' changed to 'monoclinic'
according to '/home/saulius/struct/CIF-dictionaries/cif_core.dic'
dictionary named 'cif_core.dic' version 2.4.1 from 2010-06-29.

Automatic conversion script
Id: cif_fix_enum 1527 2010-12-29 10:47:43Z saulius 
;
_cod_original_sg_symbol_H-M P2(1)/m
_cod_database_code 7004503

loop_
_symmetry_equiv_pos_as_xyz
'x, y, z'
'-x, y+1/2, -z'
'-x, -y, -z'
'x, -y-1/2, z'

loop_
_atom_site_label
_atom_site_type_symbol
_atom_site_fract_x
_atom_site_fract_y
_atom_site_fract_z
_atom_site_U_iso_or_equiv
_atom_site_adp_type
_atom_site_occupancy
_atom_site_symmetry_multiplicity
_atom_site_calc_flag
_atom_site_refinement_flags
_atom_site_disorder_assembly
_atom_site_disorder_group
Co1 Co 1.21945(8) 0.2500 0.45348(6) 0.0610(3) Uani 1 2 d S . 1
Co2 Co 0.24354(8) 0.2500 -0.02374(6) 0.0668(3) Uani 1 2 d S . 1
K3 K 0.68429(13) 0.2500 0.27736(10) 0.0637(4) Uani 1 2 d SU . 1
O1 O 1.2664(6) -0.0261(7) 0.5782(4) 0.161(2) Uani 1 1 d . . 1
O2 O 0.9539(6) 0.2500 0.3438(6) 0.132(2) Uani 1 2 d SU . 1
O3 O 1.4258(7) 0.2500 0.3260(6) 0.146(3) Uani 1 2 d S . 1
O4 O 0.4928(6) 0.2500 0.1092(5) 0.157(3) Uani 1 2 d SU . 1
O5 O 0.0177(8) 0.2500 0.0814(6) 0.147(3) Uani 1 2 d S . 1
O6 O 0.2404(5) -0.0230(6) -0.1531(4) 0.1407(19) Uani 1 1 d . . 1
C1 C 1.2458(5) 0.0839(9) 0.5287(4) 0.0987(19) Uani 1 1 d . . 1
C2 C 1.0601(7) 0.2500 0.3874(6) 0.085(2) Uani 1 2 d SU . 1
C3 C 1.3410(8) 0.2500 0.3734(6) 0.081(2) Uani 1 2 d S . 1
C4 C 0.3902(8) 0.2500 0.0597(6) 0.100(3) Uani 1 2 d SU . 1
C5 C 0.1083(8) 0.2500 0.0416(6) 0.0780(19) Uani 1 2 d S . 1
C6 C 0.2409(5) 0.0854(8) -0.1015(4) 0.0943(17) Uani 1 1 d . . 1
C7 C 0.8732(6) 0.3745(8) 0.7566(5) 0.099(3) Uani 0.50 1 d PGU A -1
H7 H 0.8507 0.4788 0.7565 0.119 Uiso 0.50 1 calc PR A -1
C8 C 0.9535(6) 0.3207(12) 0.6905(5) 0.107(3) Uani 0.50 1 d PGU A -1
H8 H 0.9859 0.3884 0.6451 0.129 Uiso 0.50 1 calc PR A -1
C9 C 0.9860(6) 0.1686(13) 0.6907(5) 0.109(3) Uani 0.50 1 d PGU A -1
H9 H 1.0406 0.1320 0.6454 0.131 Uiso 0.50 1 calc PR A -1
C10 C 0.9388(6) 0.0693(10) 0.7573(5) 0.093(3) Uani 0.50 1 d PGU A -1
H10 H 0.9611 -0.0351 0.7575 0.112 Uiso 0.50 1 calc PR A -1
C11 C 0.8591(5) 0.1229(7) 0.8234(4) 0.077(3) Uani 0.50 1 d PGU A -1
H11 H 0.8270 0.0553 0.8690 0.093 Uiso 0.50 1 calc PR A -1
C12 C 0.7410(7) 0.3311(9) 0.8922(5) 0.124(3) Uani 0.50 1 d PGU A -1
H12A H 0.7590 0.4401 0.9056 0.149 Uiso 0.50 1 calc PR A -1
H12B H 0.7595 0.2761 0.9571 0.149 Uiso 0.50 1 calc PR A -1
C13 C 0.6001(7) 0.3118(10) 0.8505(6) 0.152(4) Uani 0.50 1 d PGU A -1
H13A H 0.5695 0.4139 0.8275 0.182 Uiso 0.50 1 calc PR A -1
H13B H 0.5567 0.2875 0.9095 0.182 Uiso 0.50 1 calc PR A -1
C14 C 0.5429(6) 0.2007(11) 0.7658(7) 0.158(5) Uani 0.50 1 d PGU A -1
H14A H 0.5614 0.0974 0.7932 0.190 Uiso 0.50 1 calc PR A -1
H14B H 0.4486 0.2134 0.7591 0.190 Uiso 0.50 1 calc PR A -1
C15 C 0.5752(6) 0.1978(13) 0.6590(7) 0.178(8) Uani 0.50 1 d PGU A -1
H15A H 0.5350 0.2849 0.6213 0.267 Uiso 0.50 1 calc PR A -1
H15B H 0.5429 0.1036 0.6256 0.267 Uiso 0.50 1 calc PR A -1
H15C H 0.6684 0.2031 0.6609 0.267 Uiso 0.50 1 calc PR A -1
N1 N 0.8264(4) 0.2745(7) 0.8228(3) 0.080(2) Uani 0.50 1 d PGU A -1

loop_
_atom_site_aniso_label
_atom_site_aniso_U_11
_atom_site_aniso_U_22
_atom_site_aniso_U_33
_atom_site_aniso_U_23
_atom_site_aniso_U_13
_atom_site_aniso_U_12
Co1 0.0488(5) 0.0803(6) 0.0531(5) 0.000 0.0047(4) 0.000
Co2 0.0570(5) 0.0909(7) 0.0497(5) 0.000 -0.0018(4) 0.000
K3 0.0564(8) 0.0800(10) 0.0519(7) 0.000 -0.0016(6) 0.000
O1 0.169(5) 0.156(5) 0.156(5) 0.093(4) 0.014(4) 0.001(4)
O2 0.062(3) 0.156(6) 0.165(6) 0.000 -0.027(4) 0.000
O3 0.115(5) 0.208(8) 0.134(5) 0.000 0.078(5) 0.000
O4 0.085(4) 0.279(10) 0.094(4) 0.000 -0.033(3) 0.000
O5 0.126(6) 0.167(7) 0.164(7) 0.000 0.079(5) 0.000
O6 0.129(4) 0.158(5) 0.132(4) -0.073(4) 0.009(3) 0.020(3)
C1 0.078(4) 0.131(5) 0.086(4) 0.027(4) 0.008(3) -0.010(3)
C2 0.062(4) 0.096(6) 0.094(5) 0.000 0.000(4) 0.000
C3 0.077(5) 0.086(5) 0.083(5) 0.000 0.019(4) 0.000
C4 0.083(5) 0.153(8) 0.058(4) 0.000 -0.009(4) 0.000
C5 0.078(5) 0.081(5) 0.079(5) 0.000 0.021(4) 0.000
C6 0.077(3) 0.129(5) 0.075(3) -0.022(4) 0.002(3) 0.010(3)
C7 0.089(6) 0.089(6) 0.118(7) 0.008(6) 0.009(6) 0.000(5)
C8 0.077(6) 0.126(7) 0.124(6) 0.026(7) 0.029(5) -0.008(6)
C9 0.078(6) 0.138(7) 0.114(6) 0.002(8) 0.026(5) 0.014(6)
C10 0.075(6) 0.106(7) 0.097(6) -0.003(6) 0.005(5) 0.010(5)
C11 0.085(5) 0.077(6) 0.070(5) -0.004(5) 0.010(5) 0.010(5)
C12 0.145(7) 0.125(7) 0.107(6) -0.028(6) 0.031(6) 0.032(6)
C13 0.152(8) 0.168(10) 0.150(8) -0.046(6) 0.078(7) 0.003(7)
C14 0.131(8) 0.187(12) 0.170(10) -0.038(8) 0.067(8) -0.024(8)
C15 0.114(10) 0.188(19) 0.215(14) -0.026(13) -0.029(10) -0.018(10)
N1 0.093(4) 0.077(5) 0.070(3) -0.013(4) 0.014(3) 0.010(4)

loop_
_atom_type_symbol
_atom_type_description
_atom_type_scat_dispersion_real
_atom_type_scat_dispersion_imag
_atom_type_scat_source
C C 0.0033 0.0016 'International Tables Vol C Tables 4.2.6.8 and 6.1.1.4'
H H 0.0000 0.0000 'International Tables Vol C Tables 4.2.6.8 and 6.1.1.4'
N N 0.0061 0.0033 'International Tables Vol C Tables 4.2.6.8 and 6.1.1.4'
K K 0.2009 0.2494 'International Tables Vol C Tables 4.2.6.8 and 6.1.1.4'
Co Co 0.3494 0.9721 'International Tables Vol C Tables 4.2.6.8 and 6.1.1.4'
O O 0.0106 0.0060 'International Tables Vol C Tables 4.2.6.8 and 6.1.1.4'

loop_
_geom_angle_atom_site_label_1
_geom_angle_atom_site_label_2
_geom_angle_atom_site_label_3
_geom_angle
_geom_angle_site_symmetry_1
_geom_angle_site_symmetry_3
_geom_angle_publ_flag
C1 Co1 C1 111.1(4) 4_565 . ?
C1 Co1 C2 109.9(2) 4_565 . ?
C1 Co1 C2 109.9(2) . . ?
C1 Co1 C3 105.8(2) 4_565 . ?
C1 Co1 C3 105.8(2) . . ?
C2 Co1 C3 114.1(4) . . ?
C4 Co2 C5 112.2(4) . . ?
C4 Co2 C6 107.9(2) . . ?
C5 Co2 C6 109.9(2) . . ?
C4 Co2 C6 107.9(2) . 4_565 ?
C5 Co2 C6 109.9(2) . 4_565 ?
C6 Co2 C6 108.9(4) . 4_565 ?
O1 K3 O1 91.3(3) 2_756 3_756 ?
O1 K3 O6 152.86(17) 2_756 3_655 ?
O1 K3 O6 82.16(19) 3_756 3_655 ?
O1 K3 O6 82.16(19) 2_756 2_655 ?
O1 K3 O6 152.86(17) 3_756 2_655 ?
O6 K3 O6 91.7(3) 3_655 2_655 ?
O1 K3 O4 127.23(15) 2_756 . ?
O1 K3 O4 127.23(15) 3_756 . ?
O6 K3 O4 75.79(16) 3_655 . ?
O6 K3 O4 75.79(16) 2_655 . ?
O1 K3 O2 72.69(16) 2_756 . ?
O1 K3 O2 72.69(16) 3_756 . ?
O6 K3 O2 80.23(16) 3_655 . ?
O6 K3 O2 80.23(16) 2_655 . ?
O4 K3 O2 145.3(2) . . ?
O1 K3 O3 86.04(17) 2_756 1_455 ?
O1 K3 O3 86.04(17) 3_756 1_455 ?
O6 K3 O3 119.49(15) 3_655 1_455 ?
O6 K3 O3 119.49(15) 2_655 1_455 ?
O4 K3 O3 65.6(2) . 1_455 ?
O2 K3 O3 149.1(2) . 1_455 ?
C1 O1 K3 170.0(6) . 3_756 ?
C2 O2 K3 168.8(7) . . ?
C3 O3 K3 160.4(7) . 1_655 ?
C4 O4 K3 160.9(7) . . ?
C6 O6 K3 162.4(5) . 3_655 ?
O1 C1 Co1 178.3(6) . . ?
O2 C2 Co1 179.8(8) . . ?
O3 C3 Co1 176.0(8) . . ?
O4 C4 Co2 175.0(8) . . ?
O5 C5 Co2 177.8(8) . . ?
O6 C6 Co2 179.3(6) . . ?
N1 C7 C8 119.5 . . ?
N1 C7 H7 120.3 . . ?
C8 C7 H7 120.3 . . ?
C9 C8 C7 120.1 . . ?
C9 C8 H8 119.9 . . ?
C7 C8 H8 119.9 . . ?
C8 C9 C10 120.0 . . ?
C8 C9 H9 120.0 . . ?
C10 C9 H9 120.0 . . ?
C11 C10 C9 119.9 . . ?
C11 C10 H10 120.0 . . ?
C9 C10 H10 120.0 . . ?
N1 C11 C10 120.0 . . ?
N1 C11 H11 120.0 . . ?
C10 C11 H11 120.0 . . ?
N1 C12 C13 112.6 . . ?
N1 C12 H12A 109.1 . . ?
C13 C12 H12A 109.1 . . ?
N1 C12 H12B 109.1 . . ?
C13 C12 H12B 109.1 . . ?
H12A C12 H12B 107.8 . . ?
C12 C13 C14 126.6 . . ?
C12 C13 H13A 105.7 . . ?
C14 C13 H13A 105.7 . . ?
C12 C13 H13B 105.7 . . ?
C14 C13 H13B 105.7 . . ?
H13A C13 H13B 106.1 . . ?
C15 C14 C13 125.6 . . ?
C15 C14 H14A 105.9 . . ?
C13 C14 H14A 105.9 . . ?
C15 C14 H14B 105.9 . . ?
C13 C14 H14B 105.9 . . ?
H14A C14 H14B 106.2 . . ?
C11 N1 C7 120.5 . . ?
C11 N1 C12 120.0 . . ?
C7 N1 C12 119.5 . . ?

loop_
_geom_bond_atom_site_label_1
_geom_bond_atom_site_label_2
_geom_bond_distance
_geom_bond_site_symmetry_2
_geom_bond_publ_flag
Co1 C1 1.740(7) 4_565 ?
Co1 C1 1.740(7) . ?
Co1 C2 1.745(7) . ?
Co1 C3 1.747(8) . ?
Co2 C4 1.736(8) . ?
Co2 C5 1.739(8) . ?
Co2 C6 1.746(7) . ?
Co2 C6 1.746(7) 4_565 ?
K3 O1 2.703(5) 2_756 ?
K3 O1 2.703(5) 3_756 ?
K3 O6 2.731(5) 3_655 ?
K3 O6 2.731(5) 2_655 ?
K3 O4 2.742(6) . ?
K3 O2 2.794(6) . ?
K3 O3 2.829(7) 1_455 ?
O1 C1 1.153(7) . ?
O1 K3 2.703(5) 3_756 ?
O2 C2 1.161(8) . ?
O3 C3 1.143(9) . ?
O3 K3 2.829(7) 1_655 ?
O4 C4 1.160(9) . ?
O5 C5 1.133(9) . ?
O6 C6 1.155(7) . ?
O6 K3 2.731(5) 3_655 ?
C7 N1 1.361(3) . ?
C7 C8 1.363(3) . ?
C7 H7 0.9300 . ?
C8 C9 1.355(3) . ?
C8 H8 0.9300 . ?
C9 C10 1.362(3) . ?
C9 H9 0.9300 . ?
C10 C11 1.359(3) . ?
C10 H10 0.9300 . ?
C11 N1 1.351(3) . ?
C11 H11 0.9300 . ?
C12 N1 1.439(3) . ?
C12 C13 1.487(3) . ?
C12 H12A 0.9700 . ?
C12 H12B 0.9700 . ?
C13 C14 1.522(3) . ?
C13 H13A 0.9700 . ?
C13 H13B 0.9700 . ?
C14 C15 1.486(3) . ?
C14 H14A 0.9700 . ?
C14 H14B 0.9700 . ?
C15 H15A 0.9600 . ?
C15 H15B 0.9600 . ?
C15 H15C 0.9600 . ?

loop_
_geom_torsion_atom_site_label_1
_geom_torsion_atom_site_label_2
_geom_torsion_atom_site_label_3
_geom_torsion_atom_site_label_4
_geom_torsion
_geom_torsion_site_symmetry_1
_geom_torsion_site_symmetry_2
_geom_torsion_site_symmetry_3
_geom_torsion_site_symmetry_4
_geom_torsion_publ_flag
O1 K3 O2 C2 48.51(15) 2_756 . . . ?
O1 K3 O2 C2 -48.51(15) 3_756 . . . ?
O6 K3 O2 C2 -133.27(13) 3_655 . . . ?
O6 K3 O2 C2 133.27(13) 2_655 . . . ?
O4 K3 O2 C2 180.000(5) . . . . ?
O3 K3 O2 C2 0.000(5) 1_455 . . . ?
O1 K3 O4 C4 -63.9(2) 2_756 . . . ?
O1 K3 O4 C4 63.9(2) 3_756 . . . ?
O6 K3 O4 C4 132.25(14) 3_655 . . . ?
O6 K3 O4 C4 -132.25(14) 2_655 . . . ?
O2 K3 O4 C4 180.0 . . . . ?
O3 K3 O4 C4 0.0 1_455 . . . ?
K3 O1 C1 Co1 100(22) 3_756 . . . ?
C1 Co1 C1 O1 -89(23) 4_565 . . . ?
C2 Co1 C1 O1 150(23) . . . . ?
C3 Co1 C1 O1 26(23) . . . . ?
K3 O2 C2 Co1 0(100) . . . . ?
C1 Co1 C2 O2 -61(100) 4_565 . . . ?
C1 Co1 C2 O2 61(100) . . . . ?
C3 Co1 C2 O2 180(100) . . . . ?
K3 O3 C3 Co1 0.000(16) 1_655 . . . ?
C1 Co1 C3 O3 59.0(2) 4_565 . . . ?
C1 Co1 C3 O3 -59.0(2) . . . . ?
C2 Co1 C3 O3 180.000(18) . . . . ?
K3 O4 C4 Co2 180.000(3) . . . . ?
C5 Co2 C4 O4 180.000(3) . . . . ?
C6 Co2 C4 O4 58.8(2) . . . . ?
C6 Co2 C4 O4 -58.8(2) 4_565 . . . ?
C4 Co2 C5 O5 180.000(9) . . . . ?
C6 Co2 C5 O5 -59.9(2) . . . . ?
C6 Co2 C5 O5 59.9(2) 4_565 . . . ?
K3 O6 C6 Co2 8(55) 3_655 . . . ?
C4 Co2 C6 O6 -53(54) . . . . ?
C5 Co2 C6 O6 -175(100) . . . . ?
C6 Co2 C6 O6 64(54) 4_565 . . . ?
N1 C7 C8 C9 0.1 . . . . ?
C7 C8 C9 C10 -0.1 . . . . ?
C8 C9 C10 C11 0.0 . . . . ?
C9 C10 C11 N1 0.2 . . . . ?
N1 C12 C13 C14 20.2 . . . . ?
C12 C13 C14 C15 -58.8 . . . . ?
C10 C11 N1 C7 -0.3 . . . . ?
C10 C11 N1 C12 179.4 . . . . ?
C8 C7 N1 C11 0.1 . . . . ?
C8 C7 N1 C12 -179.6 . . . . ?
C13 C12 N1 C11 -85.1 . . . . ?
C13 C12 N1 C7 94.7 . . . . ?
